data_1572202
loop_
_publ_author_name
'Kelani, Monsuru T.'
'Muller, Alfred'
'Lammertsma, Koop'

_publ_section_title
;
 (\h6-Benzene)chlorido[(S)-2-(4-isopropyl-4,5-dihydrooxazol-2-yl)phenolato]ruthenium(II)
;
_journal_coeditor_code ZL4075
_journal_issue 7
_journal_name_full IUCrData
_journal_paper_doi 10.1107/S241431462400720X
_journal_volume 9
_journal_year 2024
_chemical_absolute_configuration rmad
_chemical_formula_iupac '[Ru (C12 H14 N O2) Cl (C6 H6)]'
_chemical_formula_moiety 'C18 H20 Cl N O2 Ru'
_chemical_formula_sum 'C18 H20 Cl N O2 Ru'
_chemical_formula_weight 418.87
_chemical_name_systematic
(\h^6^-Benzene)chlorido[(<i>S</i>)-2-(4-isopropyl-4,5-dihydrooxazol-2-yl)phenolato]ruthenium(II)
_space_group_crystal_system orthorhombic
_space_group_IT_number 19
_space_group_name_Hall 'P 2ac 2ab'
_space_group_name_H-M_alt 'P 21 21 21'
_atom_sites_solution_hydrogens geom
_atom_sites_solution_primary dual
_atom_sites_solution_secondary difmap
_audit_creation_method SHELXL-2019/3
_cell_angle_alpha 90
_cell_angle_beta 90
_cell_angle_gamma 90
_cell_formula_units_Z 4
_cell_length_a 6.5669(18)
_cell_length_b 9.414(3)
_cell_length_c 27.570(9)
_cell_measurement_reflns_used 1424
_cell_measurement_temperature 293(2)
_cell_measurement_theta_max 22.42
_cell_measurement_theta_min 2.62
_cell_volume 1704.4(9)
_computing_cell_refinement
;
SAINT (Bruker, 2010)
;
_computing_data_collection
;
APEX2 (Bruker, 2010)
;
_computing_data_reduction
;
SAINT (Bruker, 2010)
;
_computing_molecular_graphics
;
Mercury (Macrae <i>et al.</i>., 2020)
;
_computing_publication_material
;
PublCIF (Westrip, 2010) and WinGX (Farrugia, 2012)
;
_computing_structure_refinement
;
SHELXL (Sheldrick, 2015b)
;
_computing_structure_solution
;
<i>SHELXT</i> (Sheldrick, 2015a)
;
_diffrn_ambient_temperature 293(2)
_diffrn_detector_area_resol_mean '\f and \w scans'
_diffrn_measured_fraction_theta_full 0.998
_diffrn_measured_fraction_theta_max 0.985
_diffrn_measurement_device_type 'Bruker APEXII CCD'
_diffrn_measurement_method 'Bruker APEXII CCD'
_diffrn_radiation_type MoK\a
_diffrn_radiation_wavelength 0.71073
_diffrn_reflns_av_R_equivalents 0.0531
_diffrn_reflns_av_unetI/netI 0.0811
_diffrn_reflns_limit_h_max 6
_diffrn_reflns_limit_h_min -8
_diffrn_reflns_limit_k_max 12
_diffrn_reflns_limit_k_min -12
_diffrn_reflns_limit_l_max 26
_diffrn_reflns_limit_l_min -36
_diffrn_reflns_number 9005
_diffrn_reflns_theta_full 25.242
_diffrn_reflns_theta_max 28.319
_diffrn_reflns_theta_min 2.286
_exptl_absorpt_coefficient_mu 1.085
_exptl_absorpt_correction_T_max 0.7457
_exptl_absorpt_correction_T_min 0.6621
_exptl_absorpt_correction_type multi-scan
_exptl_absorpt_process_details
;
(SADABS; Krause <i>et al.</i>,  2015)
;
_exptl_crystal_colour orange
_exptl_crystal_density_diffrn 1.632
_exptl_crystal_description plate
_exptl_crystal_F_000 848
_exptl_crystal_size_max 0.470
_exptl_crystal_size_mid 0.180
_exptl_crystal_size_min 0.150
_refine_diff_density_max 0.662
_refine_diff_density_min -0.406
_refine_ls_abs_structure_details
;
Flack <i>x</i> determined using 934 quotients
[(<i>I</i>^+^)-(<i>I</i>^-^)]/[(<i>I</i>^+^)+(<i>I</i>^-^)]
(Parsons <i>et al.</i>,  2013)
;
_refine_ls_abs_structure_Flack -0.05(6)
_refine_ls_extinction_method none
_refine_ls_goodness_of_fit_ref 0.975
_refine_ls_hydrogen_treatment constr
_refine_ls_matrix_type full
_refine_ls_number_parameters 210
_refine_ls_number_reflns 4074
_refine_ls_number_restraints 0
_refine_ls_restrained_S_all 0.975
_refine_ls_R_factor_all 0.0712
_refine_ls_R_factor_gt 0.0447
_refine_ls_shift/su_max 0.002
_refine_ls_shift/su_mean 0.000
_refine_ls_structure_factor_coef Fsqd
_refine_ls_weighting_details 'w=1/[\s^2^(Fo^2^)+(0.0264P)^2^] where P=(Fo^2^+2Fc^2^)/3'
_refine_ls_weighting_scheme calc
_refine_ls_wR_factor_gt 0.0793
_refine_ls_wR_factor_ref 0.0888
_reflns_number_gt 2937
_reflns_number_total 4074
_reflns_threshold_expression 'I > 2\s(I)'
_cod_data_source_file zl4075.cif
_cod_data_source_block I
_cod_original_cell_volume 1704.5(9)
_cod_database_code 1572202
_shelx_space_group_comment
;
The symmetry employed for this shelxl refinement is uniquely defined
by the following loop, which should always be used as a source of
symmetry information in preference to the above space-group names.
They are only intended as comments.
;
_shelx_estimated_absorpt_t_min 0.630
_shelx_estimated_absorpt_t_max 0.854

loop_
_space_group_symop_operation_xyz
'x, y, z'
'x+1/2, -y+1/2, -z'
'-x, y+1/2, -z+1/2'
'-x+1/2, -y, z+1/2'

loop_
_atom_site_type_symbol
_atom_site_label
_atom_site_fract_x
_atom_site_fract_y
_atom_site_fract_z
_atom_site_U_iso_or_equiv
_atom_site_adp_type
_atom_site_calc_flag
_atom_site_occupancy
_atom_site_disorder_assembly
_atom_site_disorder_group
C C1 0.2589(12) 1.2854(9) 0.8188(3) 0.047(2) Uani d 1 . .
H H1A 0.379457 1.320678 0.835165 0.057 Uiso calc 1 . .
H H1B 0.267789 1.309492 0.784613 0.057 Uiso calc 1 . .
C C2 0.2375(11) 1.1261(8) 0.8256(2) 0.0362(17) Uani d 1 . .
H H2 0.364617 1.086811 0.838471 0.043 Uiso calc 1 . .
C C3 0.1761(10) 1.0454(9) 0.7791(2) 0.0409(19) Uani d 1 . .
H H3 0.137753 0.948622 0.788452 0.049 Uiso calc 1 . .
C C4 -0.0048(18) 1.1122(8) 0.7531(2) 0.0508(17) Uani d 1 . .
H H4A 0.030043 1.206761 0.743036 0.076 Uiso calc 1 . .
H H4B -0.119213 1.115928 0.774774 0.076 Uiso calc 1 . .
H H4C -0.039225 1.056171 0.725238 0.076 Uiso calc 1 . .
C C5 0.3629(12) 1.0355(12) 0.7454(3) 0.070(3) Uani d 1 . .
H H5A 0.333602 0.971968 0.719131 0.105 Uiso calc 1 . .
H H5B 0.477509 1.000471 0.763443 0.105 Uiso calc 1 . .
H H5C 0.393965 1.128034 0.732786 0.105 Uiso calc 1 . .
C C6 -0.0089(13) 1.2403(6) 0.86639(19) 0.0312(13) Uani d 1 . .
C C7 -0.1874(9) 1.2786(7) 0.8950(2) 0.0316(16) Uani d 1 . .
C C8 -0.2721(11) 1.4153(8) 0.8885(2) 0.0394(17) Uani d 1 . .
H H8 -0.212165 1.477639 0.866531 0.047 Uiso calc 1 . .
C C9 -0.4400(11) 1.4573(9) 0.9137(3) 0.053(2) Uani d 1 . .
H H9 -0.498466 1.545825 0.908180 0.064 Uiso calc 1 . .
C C10 -0.5219(15) 1.3655(9) 0.9478(3) 0.056(2) Uani d 1 . .
H H10 -0.632514 1.395362 0.966250 0.067 Uiso calc 1 . .
C C11 -0.4456(10) 1.2333(9) 0.9552(3) 0.047(2) Uani d 1 . .
H H11 -0.506447 1.174317 0.978042 0.057 Uiso calc 1 . .
C C12 -0.2755(10) 1.1833(8) 0.9288(2) 0.0319(16) Uani d 1 . .
C C13 0.2044(11) 0.9128(8) 0.9641(2) 0.0424(19) Uani d 1 . .
H H13 0.238607 0.979015 0.987744 0.051 Uiso calc 1 . .
C C14 0.0350(12) 0.8234(7) 0.9705(2) 0.042(2) Uani d 1 . .
H H14 -0.041486 0.830265 0.998837 0.050 Uiso calc 1 . .
C C15 -0.0200(14) 0.7245(7) 0.9352(2) 0.0456(18) Uani d 1 . .
H H15 -0.130235 0.664262 0.940233 0.055 Uiso calc 1 . .
C C16 0.0933(11) 0.7167(8) 0.8916(3) 0.047(2) Uani d 1 . .
H H16 0.052812 0.654450 0.867215 0.057 Uiso calc 1 . .
C C17 0.2667(11) 0.8025(8) 0.8847(3) 0.0443(19) Uani d 1 . .
H H17 0.343741 0.794385 0.856557 0.053 Uiso calc 1 . .
C C18 0.3229(10) 0.9013(8) 0.9212(3) 0.043(2) Uani d 1 . .
H H18 0.437009 0.958522 0.916953 0.052 Uiso calc 1 . .
N N1 0.0747(7) 1.1175(6) 0.86312(18) 0.0311(14) Uani d 1 . .
O O1 -0.2134(7) 1.0558(5) 0.93758(15) 0.0381(11) Uani d 1 . .
O O2 0.0756(7) 1.3444(5) 0.84022(17) 0.0456(14) Uani d 1 . .
Cl Cl1 -0.2594(3) 0.8953(2) 0.84198(6) 0.0507(5) Uani d 1 . .
Ru Ru1 0.00224(9) 0.93480(5) 0.90217(2) 0.02858(14) Uani d 1 . .

loop_
_atom_site_aniso_label
_atom_site_aniso_U_11
_atom_site_aniso_U_22
_atom_site_aniso_U_33
_atom_site_aniso_U_12
_atom_site_aniso_U_13
_atom_site_aniso_U_23
C1 0.044(5) 0.057(5) 0.040(4) -0.015(4) 0.012(4) 0.001(4)
C2 0.027(4) 0.054(5) 0.027(3) 0.001(4) 0.008(3) 0.000(3)
C3 0.040(4) 0.047(5) 0.036(4) 0.006(4) 0.010(3) -0.003(4)
C4 0.052(4) 0.061(5) 0.039(3) -0.005(8) -0.013(4) -0.001(3)
C5 0.061(6) 0.106(9) 0.044(5) 0.030(6) 0.012(4) -0.004(5)
C6 0.041(4) 0.028(3) 0.025(3) -0.010(5) -0.001(4) -0.001(2)
C7 0.027(4) 0.037(4) 0.030(4) 0.000(3) 0.000(3) -0.012(3)
C8 0.045(4) 0.038(4) 0.036(4) 0.003(4) -0.008(3) -0.004(3)
C9 0.054(6) 0.048(5) 0.058(5) 0.017(4) -0.015(4) -0.021(4)
C10 0.045(5) 0.066(5) 0.055(4) 0.011(6) 0.008(5) -0.026(4)
C11 0.043(6) 0.049(5) 0.051(4) 0.002(4) 0.014(3) -0.017(4)
C12 0.029(4) 0.038(4) 0.029(3) -0.001(3) 0.003(3) -0.013(3)
C13 0.040(4) 0.047(5) 0.040(4) -0.002(4) -0.014(3) 0.008(4)
C14 0.050(6) 0.041(4) 0.035(3) -0.003(4) 0.007(4) 0.012(3)
C15 0.046(5) 0.035(4) 0.056(4) -0.010(5) 0.008(5) 0.013(3)
C16 0.052(5) 0.035(4) 0.056(5) 0.001(4) 0.001(4) -0.003(4)
C17 0.029(4) 0.045(5) 0.059(5) 0.008(4) 0.009(4) 0.001(4)
C18 0.027(4) 0.044(5) 0.059(5) 0.001(3) -0.004(3) 0.010(4)
N1 0.019(3) 0.047(4) 0.028(3) -0.008(3) 0.005(2) 0.001(3)
O1 0.039(3) 0.037(3) 0.039(2) 0.001(3) 0.017(2) -0.002(2)
O2 0.049(3) 0.043(3) 0.046(3) -0.007(2) 0.012(2) 0.008(2)
Cl1 0.0276(10) 0.0772(16) 0.0475(10) -0.0096(10) -0.0033(8) -0.0106(10)
Ru1 0.0237(2) 0.0325(2) 0.0295(2) -0.0020(4) 0.0034(3) -0.0008(2)

loop_
_atom_type_symbol
_atom_type_description
_atom_type_scat_dispersion_real
_atom_type_scat_dispersion_imag
_atom_type_scat_source
C C 0.0033 0.0016 'International Tables Vol C Tables 4.2.6.8 and 6.1.1.4'
H H 0.0000 0.0000 'International Tables Vol C Tables 4.2.6.8 and 6.1.1.4'
N N 0.0061 0.0033 'International Tables Vol C Tables 4.2.6.8 and 6.1.1.4'
O O 0.0106 0.0060 'International Tables Vol C Tables 4.2.6.8 and 6.1.1.4'
Cl Cl 0.1484 0.1585 'International Tables Vol C Tables 4.2.6.8 and 6.1.1.4'
Ru Ru -1.2594 0.8363 'International Tables Vol C Tables 4.2.6.8 and 6.1.1.4'

loop_
_geom_angle_atom_site_label_1
_geom_angle_atom_site_label_2
_geom_angle_atom_site_label_3
_geom_angle_site_symmetry_1
_geom_angle_site_symmetry_3
_geom_angle
_geom_angle_publ_flag
O2 C1 C2 . . 104.5(6) ?
O2 C1 H1A . . 110.9 ?
C2 C1 H1A . . 110.9 ?
O2 C1 H1B . . 110.9 ?
C2 C1 H1B . . 110.9 ?
H1A C1 H1B . . 108.9 ?
N1 C2 C1 . . 101.9(6) ?
N1 C2 C3 . . 111.3(5) ?
C1 C2 C3 . . 114.1(6) ?
N1 C2 H2 . . 109.8 ?
C1 C2 H2 . . 109.8 ?
C3 C2 H2 . . 109.8 ?
C4 C3 C5 . . 111.3(6) ?
C4 C3 C2 . . 113.0(6) ?
C5 C3 C2 . . 108.8(6) ?
C4 C3 H3 . . 107.9 ?
C5 C3 H3 . . 107.9 ?
C2 C3 H3 . . 107.9 ?
C3 C4 H4A . . 109.5 ?
C3 C4 H4B . . 109.5 ?
H4A C4 H4B . . 109.5 ?
C3 C4 H4C . . 109.5 ?
H4A C4 H4C . . 109.5 ?
H4B C4 H4C . . 109.5 ?
C3 C5 H5A . . 109.5 ?
C3 C5 H5B . . 109.5 ?
H5A C5 H5B . . 109.5 ?
C3 C5 H5C . . 109.5 ?
H5A C5 H5C . . 109.5 ?
H5B C5 H5C . . 109.5 ?
N1 C6 O2 . . 116.4(7) ?
N1 C6 C7 . . 127.3(6) ?
O2 C6 C7 . . 116.3(6) ?
C8 C7 C12 . . 120.0(6) ?
C8 C7 C6 . . 118.3(6) ?
C12 C7 C6 . . 121.8(6) ?
C9 C8 C7 . . 121.2(7) ?
C9 C8 H8 . . 119.4 ?
C7 C8 H8 . . 119.4 ?
C8 C9 C10 . . 118.6(8) ?
C8 C9 H9 . . 120.7 ?
C10 C9 H9 . . 120.7 ?
C11 C10 C9 . . 122.0(8) ?
C11 C10 H10 . . 119.0 ?
C9 C10 H10 . . 119.0 ?
C10 C11 C12 . . 121.4(8) ?
C10 C11 H11 . . 119.3 ?
C12 C11 H11 . . 119.3 ?
O1 C12 C11 . . 117.5(7) ?
O1 C12 C7 . . 125.7(6) ?
C11 C12 C7 . . 116.7(7) ?
C14 C13 C18 . . 119.6(7) ?
C14 C13 H13 . . 120.2 ?
C18 C13 H13 . . 120.2 ?
C15 C14 C13 . . 121.0(7) ?
C15 C14 H14 . . 119.5 ?
C13 C14 H14 . . 119.5 ?
C14 C15 C16 . . 119.5(7) ?
C14 C15 H15 . . 120.3 ?
C16 C15 H15 . . 120.3 ?
C17 C16 C15 . . 120.6(7) ?
C17 C16 H16 . . 119.7 ?
C15 C16 H16 . . 119.7 ?
C16 C17 C18 . . 119.5(7) ?
C16 C17 H17 . . 120.3 ?
C18 C17 H17 . . 120.3 ?
C17 C18 C13 . . 119.8(7) ?
C17 C18 H18 . . 120.1 ?
C13 C18 H18 . . 120.1 ?
C6 N1 C2 . . 107.9(6) ?
C6 N1 Ru1 . . 127.6(4) ?
C2 N1 Ru1 . . 124.5(5) ?
C12 O1 Ru1 . . 129.9(4) ?
C6 O2 C1 . . 106.5(6) ?
O1 Ru1 N1 . . 86.9(2) ?
O1 Ru1 Cl1 . . 85.52(14) ?
N1 Ru1 Cl1 . . 86.26(15) ?

loop_
_geom_bond_atom_site_label_1
_geom_bond_atom_site_label_2
_geom_bond_site_symmetry_2
_geom_bond_distance
_geom_bond_publ_flag
C1 O2 . 1.452(8) ?
C1 C2 . 1.519(10) ?
C1 H1A . 0.9700 ?
C1 H1B . 0.9700 ?
C2 N1 . 1.490(7) ?
C2 C3 . 1.542(9) ?
C2 H2 . 0.9800 ?
C3 C4 . 1.523(12) ?
C3 C5 . 1.541(9) ?
C3 H3 . 0.9800 ?
C4 H4A . 0.9600 ?
C4 H4B . 0.9600 ?
C4 H4C . 0.9600 ?
C5 H5A . 0.9600 ?
C5 H5B . 0.9600 ?
C5 H5C . 0.9600 ?
C6 N1 . 1.282(8) ?
C6 O2 . 1.338(7) ?
C6 C7 . 1.458(10) ?
C7 C8 . 1.413(9) ?
C7 C12 . 1.418(9) ?
C8 C9 . 1.363(9) ?
C8 H8 . 0.9300 ?
C9 C10 . 1.386(11) ?
C9 H9 . 0.9300 ?
C10 C11 . 1.357(11) ?
C10 H10 . 0.9300 ?
C11 C12 . 1.414(9) ?
C11 H11 . 0.9300 ?
C12 O1 . 1.291(8) ?
C13 C14 . 1.406(9) ?
C13 C18 . 1.420(9) ?
C13 H13 . 0.9300 ?
C14 C15 . 1.396(9) ?
C14 H14 . 0.9300 ?
C15 C16 . 1.416(10) ?
C15 H15 . 0.9300 ?
C16 C17 . 1.409(10) ?
C16 H16 . 0.9300 ?
C17 C18 . 1.418(10) ?
C17 H17 . 0.9300 ?
C18 H18 . 0.9300 ?
N1 Ru1 . 2.084(6) ?
O1 Ru1 . 2.063(5) ?
Cl1 Ru1 . 2.4176(19) ?

loop_
_geom_hbond_atom_site_label_D
_geom_hbond_atom_site_label_H
_geom_hbond_atom_site_label_A
_geom_hbond_site_symmetry_A
_geom_hbond_distance_DH
_geom_hbond_distance_HA
_geom_hbond_distance_DA
_geom_hbond_angle_DHA
_geom_hbond_publ_flag
C8 H8 O2 . 0.93 2.38 2.725(9) 101.6 yes
C17 H17 Cl1 1_655 0.93 2.80 3.440(8) 126.7 yes
C18 H18 O1 1_655 0.93 2.54 3.405(8) 155.6 yes

loop_
_geom_torsion_atom_site_label_1
_geom_torsion_atom_site_label_2
_geom_torsion_atom_site_label_3
_geom_torsion_atom_site_label_4
_geom_torsion_site_symmetry_1
_geom_torsion_site_symmetry_2
_geom_torsion_site_symmetry_3
_geom_torsion_site_symmetry_4
_geom_torsion
_geom_torsion_publ_flag
O2 C1 C2 N1 . . . . -16.4(7) yes
O2 C1 C2 C3 . . . . 103.6(6) yes
N1 C2 C3 C4 . . . . 65.7(8) ?
C1 C2 C3 C4 . . . . -48.8(9) ?
N1 C2 C3 C5 . . . . -170.2(6) ?
C1 C2 C3 C5 . . . . 75.2(8) ?
N1 C6 C7 C8 . . . . -171.5(7) ?
O2 C6 C7 C8 . . . . 7.7(9) ?
N1 C6 C7 C12 . . . . 8.9(11) ?
O2 C6 C7 C12 . . . . -172.0(6) ?
C12 C7 C8 C9 . . . . -0.9(10) ?
C6 C7 C8 C9 . . . . 179.4(6) yes
C7 C8 C9 C10 . . . . 2.9(11) ?
C8 C9 C10 C11 . . . . -3.0(13) ?
C9 C10 C11 C12 . . . . 1.1(13) ?
C10 C11 C12 O1 . . . . -179.3(7) yes
C10 C11 C12 C7 . . . . 0.9(10) ?
C8 C7 C12 O1 . . . . 179.3(6) yes
C6 C7 C12 O1 . . . . -1.1(10) ?
C8 C7 C12 C11 . . . . -1.0(9) ?
C6 C7 C12 C11 . . . . 178.7(6) ?
C18 C13 C14 C15 . . . . -0.7(11) ?
C13 C14 C15 C16 . . . . -1.7(11) ?
C14 C15 C16 C17 . . . . 3.3(11) ?
C15 C16 C17 C18 . . . . -2.5(11) ?
C16 C17 C18 C13 . . . . 0.1(11) ?
C14 C13 C18 C17 . . . . 1.5(11) ?
O2 C6 N1 C2 . . . . -5.5(8) ?
C7 C6 N1 C2 . . . . 173.7(6) ?
O2 C6 N1 Ru1 . . . . 174.7(4) yes
C7 C6 N1 Ru1 . . . . -6.2(10) ?
C1 C2 N1 C6 . . . . 13.7(7) ?
C3 C2 N1 C6 . . . . -108.3(7) ?
C1 C2 N1 Ru1 . . . . -166.5(4) ?
C3 C2 N1 Ru1 . . . . 71.5(7) yes
C11 C12 O1 Ru1 . . . . 171.7(4) ?
C7 C12 O1 Ru1 . . . . -8.6(10) ?
N1 C6 O2 C1 . . . . -5.9(8) ?
C7 C6 O2 C1 . . . . 174.8(6) yes
C2 C1 O2 C6 . . . . 14.2(7) ?
